data_4344254
loop_
_publ_author_name
'Sundvall, B.'

_publ_section_title
;
 Crystal Structure of Tetraoxotetrahydroxohexabismuth(III) Perchlorate
 Heptahydrate, Bi6 O4 (H O)4 (Cl O4)6 (H2 O)7: An X-ray and Neutron
 Diffraction Study
;
_journal_name_full 'Inorganic Chemistry'
_journal_page_first 1906
_journal_page_last 1912
_journal_volume 22
_journal_year 1983
_chemical_formula_sum 'Bi6 Cl6 H18 O39'
_chemical_name_systematic 'Bi6 O4 (O H)4 (Cl O4)6 (H2 O)7'
_space_group_IT_number 19
_symmetry_space_group_name_Hall 'P 2ac 2ab'
_symmetry_space_group_name_H-M 'P 21 21 21'
_cell_angle_alpha 90
_cell_angle_beta 90
_cell_angle_gamma 90
_cell_formula_units_Z 4
_cell_length_a 11.084
_cell_length_b 16.992
_cell_length_c 17.387
_cell_volume 3274.656
_citation_journal_id_ASTM INOCAJ
_cod_data_source_file Sundvall_INOCAJ_1983_226.cif
_cod_data_source_block H18Bi6Cl6O39
_cod_original_formula_sum 'H18 Bi6 Cl6 O39'
_cod_database_code 4344254

loop_
_symmetry_equiv_pos_as_xyz
x,y,z
-x+1/2,-y,z+1/2
x+1/2,-y+1/2,-z
-x,y+1/2,-z+1/2

loop_
_atom_site_label
_atom_site_type_symbol
_atom_site_fract_x
_atom_site_fract_y
_atom_site_fract_z
_atom_site_occupancy
_atom_site_U_iso_or_equiv
H1 H+1 0.0399 -0.0038 0.2879 1 0.0
H11 H+1 0.501 0.101 0.5 1 0.0
O34 O-2 0.0474 0.301 0.0918 1 0.0
O12 O-2 0.8255 0.0934 0.3095 1 0.0
O11 O-2 0.8245 0.0787 0.4415 1 0.0
O14 O-2 0.6943 0.3485 0.4267 1 0.0
O31 O-2 0.3064 0.4175 0.2711 1 0.0
Bi5 Bi+3 0.3033 0.0151 0.314 1 0.0
H18 H+1 0.756 0.097 -0.006 1 0.0
O16 O-2 0.5612 0.2786 0.5071 1 0.0
O1 O-2 0.0984 0.1869 0.2271 1 0.0
O19 O-2 0.8943 0.4214 0.3538 1 0.0
O38 O-2 0.1366 0.4018 0.4338 1 0.0
O33 O-2 0.889 0.0527 0.1514 1 0.0
O6 O-2 0.812 0.2747 0.3424 1 0.0
Bi4 Bi+3 0.2053 0.2902 0.2035 1 0.0
H4 H+1 0.5422 0.0847 0.3266 1 0.0
O27 O-2 0.9506 0.4167 -0.0281 1 0.0
H2 H+1 0.1633 0.3197 0.3747 1 0.0
H12 H+1 0.366 0.102 0.508 1 0.0
O21 O-2 0.5156 0.2576 0.0729 1 0.0
H8 H+1 0.019 0.275 0.057 1 0.0
O32 O-2 0.5158 0.4232 0.2622 1 0.0
H17 H+1 0.65 0.072 0.042 1 0.0
O36 O-2 0.4287 0.1039 0.4731 1 0.0
H13 H+1 0.693 0.205 0.264 1 0.0
Bi3 Bi+3 0.4475 0.1487 0.1773 1 0.0
O25 O-2 0.8515 0.4303 0.0876 1 0.0
Cl4 Cl+7 0.4913 0.3435 0.0654 1 0.0
Cl3 Cl+7 0.8951 0.3644 0.2941 1 0.0
O5 O-2 0.0954 0.0385 0.2791 1 0.0
H14 H+1 0.664 0.271 0.223 1 0.0
H9 H+1 0.756 0.298 0.069 1 0.0
O2 O-2 0.2443 0.1256 0.3643 1 0.0
O22 O-2 0.4959 0.3582 -0.0141 1 0.0
O13 O-2 0.7672 0.2413 0.4954 1 0.0
H5 H+1 0.846 0.051 0.203 1 0.0
H3 H+1 0.2724 0.2066 0.0608 1 0.0
Cl5 Cl+7 0.8732 0.4682 0.0148 1 0.0
O37 O-2 0.6529 0.2132 0.2248 1 0.0
H16 H+1 0.132 0.45 0.406 1 0.0
O39 O-2 0.7235 0.0981 0.0411 1 0.0
O10 O-2 0.8463 -0.0296 0.3642 1 0.0
O18 O-2 0.7877 0.371 0.2479 1 0.0
O17 O-2 0.8992 0.2853 0.3261 1 0.0
H6 H+1 0.838 0.075 0.118 1 0.0
O35 O-2 0.7817 0.2672 0.0357 1 0.0
H15 H+1 0.208 0.409 0.467 1 0.0
O29 O-2 0.4233 0.3803 0.375 1 0.0
Cl2 Cl+7 0.6652 0.2729 0.4545 1 0.0
O4 O-2 0.3671 0.2337 0.2493 1 0.0
O26 O-2 0.9308 0.5432 0.027 1 0.0
Bi6 Bi+3 0.38 0.215 0.374 1 0.0
Cl1 Cl+7 0.7881 0.0415 0.3729 1 0.0
O30 O-2 0.4141 0.5126 0.3388 1 0.0
O7 O-2 0.2637 0.1916 0.1165 1 0.0
O23 O-2 0.3719 0.3571 0.0941 1 0.0
Cl6 Cl+7 0.4159 0.4346 0.3113 1 0.0
Bi1 Bi+3 0.0629 0.1645 0.3479 1 0.0
O20 O-2 0.9996 0.3781 0.248 1 0.0
H7 H+1 0.004 0.342 0.09 1 0.0
H10 H+1 0.745 0.217 0.047 1 0.0
O8 O-2 0.4678 0.1053 0.3078 1 0.0
O15 O-2 0.633 0.219 0.3953 1 0.0
O3 O-2 0.3005 0.0665 0.2041 1 0.0
O28 O-2 0.7609 0.4772 -0.0248 1 0.0
O9 O-2 0.662 0.0323 0.3713 1 0.0
Bi2 Bi+3 0.1286 0.0886 0.1524 1 0.0
O24 O-2 0.5768 0.385 0.1047 1 0.0
